data_7005544
loop_
_publ_author_name
'Schaub, Thomas'
'D\"oring, Christian'
'Radius, Udo'

_publ_section_title
;
 Efficient nickel mediated carbon-carbon bond cleavage of
 organonitriles.
;
_journal_issue 20
_journal_name_full 'Dalton transactions (Cambridge, England : 2003)'
_journal_page_first 1993
_journal_page_last 2002
_journal_paper_doi 10.1039/b702959d
_journal_year 2007
_chemical_formula_sum 'C29 H37 N5 Ni O'
_chemical_formula_weight 530.35
_chemical_name_common (iPr2Im)2(CN)(Ph)Ni(ii)
_chemical_name_systematic
;
(iPr2Im)2(CN)(Ph)Ni(II)
;
_space_group_IT_number 14
_symmetry_cell_setting monoclinic
_symmetry_space_group_name_Hall '-P 2yn'
_symmetry_space_group_name_H-M 'P 1 21/n 1'
_atom_sites_solution_hydrogens geom
_atom_sites_solution_primary direct
_atom_sites_solution_secondary difmap
_audit_creation_method SHELXL-97
_cell_angle_alpha 90.00
_cell_angle_beta 96.343(8)
_cell_angle_gamma 90.00
_cell_formula_units_Z 4
_cell_length_a 9.4056(7)
_cell_length_b 11.264(5)
_cell_length_c 29.3343(17)
_cell_measurement_reflns_used 8000
_cell_measurement_temperature 203(2)
_cell_measurement_theta_max 25.9
_cell_measurement_theta_min 2.3
_cell_volume 3088.8(14)
_computing_cell_refinement 'STOE X-AREA'
_computing_data_collection 'STOE X-AREA'
_computing_data_reduction 'STOE X-RED'
_computing_molecular_graphics 'SHELXL-97 (Sheldrick, 1997)'
_computing_publication_material 'SHELXL-97 (Sheldrick, 1997)'
_computing_structure_refinement 'SHELXL-97 (Sheldrick, 1997)'
_computing_structure_solution 'SHELXS-97 (Sheldrick, 1990)'
_diffrn_ambient_temperature 203(2)
_diffrn_detector_area_resol_mean 6.67
_diffrn_measured_fraction_theta_full 0.850
_diffrn_measured_fraction_theta_max 0.845
_diffrn_measurement_device_type 'STOE IPDS 1'
_diffrn_measurement_method rotation
_diffrn_radiation_monochromator graphite
_diffrn_radiation_source 'fine-focus sealed tube'
_diffrn_radiation_type MoK\a
_diffrn_radiation_wavelength 0.71073
_diffrn_reflns_av_R_equivalents 0.0359
_diffrn_reflns_av_sigmaI/netI 0.0359
_diffrn_reflns_limit_h_max 11
_diffrn_reflns_limit_h_min -8
_diffrn_reflns_limit_k_max 13
_diffrn_reflns_limit_k_min -11
_diffrn_reflns_limit_l_max 36
_diffrn_reflns_limit_l_min -35
_diffrn_reflns_number 14265
_diffrn_reflns_theta_full 25.00
_diffrn_reflns_theta_max 25.98
_diffrn_reflns_theta_min 2.79
_exptl_absorpt_coefficient_mu 0.655
_exptl_absorpt_correction_T_max 0.885
_exptl_absorpt_correction_T_min 0.780
_exptl_absorpt_correction_type numerical
_exptl_crystal_colour colorless
_exptl_crystal_density_diffrn 1.141
_exptl_crystal_density_method 'not measured'
_exptl_crystal_description prism
_exptl_crystal_F_000 1128
_exptl_crystal_size_max 0.40
_exptl_crystal_size_mid 0.30
_exptl_crystal_size_min 0.15
_refine_diff_density_max 0.399
_refine_diff_density_min -0.227
_refine_diff_density_rms 0.050
_refine_ls_extinction_method none
_refine_ls_goodness_of_fit_ref 1.007
_refine_ls_hydrogen_treatment constr
_refine_ls_matrix_type full
_refine_ls_number_parameters 360
_refine_ls_number_reflns 5393
_refine_ls_number_restraints 0
_refine_ls_restrained_S_all 1.007
_refine_ls_R_factor_all 0.0567
_refine_ls_R_factor_gt 0.0399
_refine_ls_shift/su_max 0.002
_refine_ls_shift/su_mean 0.000
_refine_ls_structure_factor_coef Fsqd
_refine_ls_weighting_details 'w=1/[\s^2^(Fo^2^)+(0.0691P)^2^+0.3648P] where P=(Fo^2^+2Fc^2^)/3'
_refine_ls_weighting_scheme calc
_refine_ls_wR_factor_gt 0.1009
_refine_ls_wR_factor_ref 0.1094
_reflns_number_gt 4218
_reflns_number_total 5393
_reflns_threshold_expression >2sigma(I)
_cod_data_source_file b702959d.txt
_cod_data_source_block compound_3
_cod_depositor_comments
;
The following automatic conversions were performed:

'_refine_ls_weighting_scheme' value 'calc
w=1/[\s^2^(Fo^2^)+(0.0691P)^2^+0.3648P] where P=(Fo^2^+2Fc^2^)/3' was
changed to 'calc'. New tag '_refine_ls_weighting_details' was
created. The value of the new tag was set to
'w=1/[\s^2^(Fo^2^)+(0.0691P)^2^+0.3648P] where P=(Fo^2^+2Fc^2^)/3'.

Automatic conversion script
Id: cif_fix_values 3143 2015-03-26 13:38:13Z robertas 
;
_cod_original_cell_volume 3088.7(14)
_cod_original_sg_symbol_H-M P2(1)/n
_cod_database_code 7005544

loop_
_symmetry_equiv_pos_as_xyz
'x, y, z'
'-x+1/2, y+1/2, -z+1/2'
'-x, -y, -z'
'x-1/2, -y-1/2, z-1/2'

loop_
_atom_site_label
_atom_site_type_symbol
_atom_site_fract_x
_atom_site_fract_y
_atom_site_fract_z
_atom_site_U_iso_or_equiv
_atom_site_adp_type
_atom_site_occupancy
_atom_site_calc_flag
_atom_site_refinement_flags
_atom_site_disorder_assembly
_atom_site_disorder_group
Ni Ni 0.51562(3) 0.13111(2) 0.853620(8) 0.02941(11) Uani 1 d . . .
C1 C 0.5181(3) 0.1855(2) 0.91498(7) 0.0363(5) Uani 1 d . . .
C2 C 0.4728(5) 0.2933(3) 0.97652(9) 0.0676(10) Uani 1 d . . .
H2 H 0.4296 0.3485 0.9947 0.081 Uiso 1 calc R . .
C3 C 0.5831(4) 0.2236(3) 0.98988(8) 0.0614(9) Uani 1 d . . .
H3 H 0.6330 0.2201 1.0194 0.074 Uiso 1 calc R . .
C4 C 0.3169(4) 0.3285(3) 0.90123(11) 0.0615(8) Uani 1 d . . .
H4 H 0.3089 0.2900 0.8707 0.074 Uiso 1 calc R . .
C5 C 0.3550(6) 0.4572(4) 0.89469(17) 0.1047(16) Uani 1 d . . .
H5A H 0.3660 0.4969 0.9242 0.157 Uiso 1 calc R . .
H5B H 0.2794 0.4953 0.8747 0.157 Uiso 1 calc R . .
H5C H 0.4440 0.4619 0.8810 0.157 Uiso 1 calc R . .
C6 C 0.1761(6) 0.3111(5) 0.92063(17) 0.1093(16) Uani 1 d . . .
H6A H 0.1623 0.2273 0.9265 0.164 Uiso 1 calc R . .
H6B H 0.0987 0.3395 0.8988 0.164 Uiso 1 calc R . .
H6C H 0.1769 0.3551 0.9491 0.164 Uiso 1 calc R . .
C7 C 0.7274(4) 0.0714(3) 0.95102(9) 0.0591(8) Uani 1 d . . .
H7 H 0.7117 0.0280 0.9215 0.071 Uiso 1 calc R . .
C8 C 0.8684(6) 0.1349(5) 0.9524(2) 0.1137(18) Uani 1 d . . .
H8A H 0.8665 0.1880 0.9263 0.171 Uiso 1 calc R . .
H8B H 0.9445 0.0773 0.9511 0.171 Uiso 1 calc R . .
H8C H 0.8852 0.1803 0.9805 0.171 Uiso 1 calc R . .
C9 C 0.7260(6) -0.0185(4) 0.98916(14) 0.0956(14) Uani 1 d . . .
H9A H 0.7430 0.0215 1.0186 0.143 Uiso 1 calc R . .
H9B H 0.8004 -0.0770 0.9866 0.143 Uiso 1 calc R . .
H9C H 0.6336 -0.0577 0.9868 0.143 Uiso 1 calc R . .
C10 C 0.5064(2) 0.0806(2) 0.79148(6) 0.0293(4) Uani 1 d . . .
C11 C 0.4436(3) 0.0700(2) 0.71529(7) 0.0404(6) Uani 1 d . . .
H11 H 0.3939 0.0833 0.6861 0.048 Uiso 1 calc R . .
C12 C 0.5597(3) 0.0036(2) 0.72435(7) 0.0411(6) Uani 1 d . . .
H12 H 0.6072 -0.0397 0.7032 0.049 Uiso 1 calc R . .
C13 C 0.2923(3) 0.2000(2) 0.76261(8) 0.0404(6) Uani 1 d . . .
H13 H 0.2770 0.1996 0.7955 0.049 Uiso 1 calc R . .
C14 C 0.3331(4) 0.3242(3) 0.75025(13) 0.0666(8) Uani 1 d . . .
H14A H 0.4184 0.3482 0.7697 0.100 Uiso 1 calc R . .
H14B H 0.2554 0.3781 0.7548 0.100 Uiso 1 calc R . .
H14C H 0.3516 0.3265 0.7184 0.100 Uiso 1 calc R . .
C15 C 0.1547(3) 0.1621(3) 0.73535(13) 0.0658(9) Uani 1 d . . .
H15A H 0.1643 0.1686 0.7029 0.099 Uiso 1 calc R . .
H15B H 0.0775 0.2129 0.7429 0.099 Uiso 1 calc R . .
H15C H 0.1339 0.0805 0.7427 0.099 Uiso 1 calc R . .
C16 C 0.7299(3) -0.0389(2) 0.79596(8) 0.0383(5) Uani 1 d . . .
H16 H 0.7273 -0.0254 0.8292 0.046 Uiso 1 calc R . .
C17 C 0.8578(3) 0.0279(3) 0.78152(10) 0.0556(7) Uani 1 d . . .
H17A H 0.8614 0.0178 0.7488 0.083 Uiso 1 calc R . .
H17B H 0.9449 -0.0031 0.7981 0.083 Uiso 1 calc R . .
H17C H 0.8487 0.1116 0.7884 0.083 Uiso 1 calc R . .
C18 C 0.7394(3) -0.1709(3) 0.78841(9) 0.0522(7) Uani 1 d . . .
H18A H 0.6563 -0.2094 0.7986 0.078 Uiso 1 calc R . .
H18B H 0.8255 -0.2015 0.8057 0.078 Uiso 1 calc R . .
H18C H 0.7426 -0.1866 0.7560 0.078 Uiso 1 calc R . .
C19 C 0.6437(3) 0.2541(2) 0.84160(7) 0.0463(6) Uani 1 d . . .
C20 C 0.3930(3) 0.0013(2) 0.86689(6) 0.0349(5) Uani 1 d . . .
C21 C 0.2458(3) 0.0106(3) 0.86875(8) 0.0473(6) Uani 1 d . . .
H21 H 0.2011 0.0843 0.8623 0.057 Uiso 1 calc R . .
C22 C 0.1624(3) -0.0860(3) 0.87992(9) 0.0591(8) Uani 1 d . . .
H22 H 0.0637 -0.0759 0.8813 0.071 Uiso 1 calc R . .
C23 C 0.2242(4) -0.1958(3) 0.88897(8) 0.0572(8) Uani 1 d . . .
H23 H 0.1685 -0.2609 0.8963 0.069 Uiso 1 calc R . .
C24 C 0.3682(4) -0.2079(3) 0.88700(8) 0.0538(7) Uani 1 d . . .
H24 H 0.4118 -0.2822 0.8930 0.065 Uiso 1 calc R . .
C25 C 0.4507(3) -0.1117(2) 0.87621(8) 0.0447(6) Uani 1 d . . .
H25 H 0.5493 -0.1230 0.8751 0.054 Uiso 1 calc R . .
N1 N 0.4334(3) 0.2690(2) 0.93033(6) 0.0475(5) Uani 1 d . . .
N2 N 0.6114(3) 0.1564(2) 0.95205(6) 0.0453(5) Uani 1 d . . .
N3 N 0.5972(2) 0.01099(17) 0.77165(6) 0.0332(4) Uani 1 d . . .
N4 N 0.4083(2) 0.11640(17) 0.75653(6) 0.0322(4) Uani 1 d . . .
N5 N 0.7230(4) 0.3272(3) 0.83457(9) 0.0796(10) Uani 1 d . . .
C27 C 0.1503(12) 0.3318(11) 0.0925(4) 0.194(5) Uani 1 d . . .
C29 C 0.2763(13) 0.4292(7) 0.0441(3) 0.166(4) Uani 1 d . . .
C28 C 0.1704(14) 0.4534(13) 0.0302(3) 0.098(4) Uani 0.50 d P A 1
C26 C 0.0816(18) 0.3730(17) 0.0460(5) 0.169(8) Uani 0.50 d P A 1
O1 O 0.2595(16) 0.3972(10) 0.1042(4) 0.167(5) Uani 0.50 d P A 1
C30 C 0.236(4) 0.3223(14) 0.0666(9) 0.224(15) Uani 0.50 d P A 2
C31 C 0.0964(15) 0.4665(13) 0.0881(4) 0.123(4) Uani 0.50 d P A 2
O2 O 0.2117(13) 0.5117(6) 0.0613(2) 0.135(3) Uani 0.50 d P A 2

loop_
_atom_site_aniso_label
_atom_site_aniso_U_11
_atom_site_aniso_U_22
_atom_site_aniso_U_33
_atom_site_aniso_U_23
_atom_site_aniso_U_13
_atom_site_aniso_U_12
Ni 0.03361(17) 0.03069(18) 0.02487(15) 0.00121(10) 0.00740(10) -0.00182(12)
C1 0.0465(15) 0.0325(13) 0.0312(10) 0.0024(8) 0.0094(9) -0.0069(10)
C2 0.107(3) 0.061(2) 0.0393(14) -0.0144(13) 0.0284(15) -0.0071(19)
C3 0.094(3) 0.063(2) 0.0281(12) -0.0055(11) 0.0073(13) -0.0111(18)
C4 0.066(2) 0.053(2) 0.0679(18) -0.0070(14) 0.0154(15) 0.0148(15)
C5 0.125(4) 0.055(3) 0.128(4) 0.016(2) -0.015(3) 0.014(2)
C6 0.077(3) 0.137(5) 0.120(3) -0.026(3) 0.037(3) 0.014(3)
C7 0.064(2) 0.062(2) 0.0470(14) 0.0043(12) -0.0101(13) 0.0005(15)
C8 0.067(3) 0.105(4) 0.166(5) 0.035(3) -0.003(3) -0.006(3)
C9 0.119(4) 0.071(3) 0.093(3) 0.036(2) -0.003(3) 0.007(2)
C10 0.0296(12) 0.0302(12) 0.0286(9) 0.0028(8) 0.0056(8) 0.0001(9)
C11 0.0424(14) 0.0518(16) 0.0270(10) -0.0006(9) 0.0039(9) 0.0038(11)
C12 0.0457(15) 0.0511(16) 0.0274(10) -0.0050(9) 0.0085(9) 0.0061(11)
C13 0.0388(14) 0.0453(16) 0.0385(11) 0.0082(9) 0.0099(10) 0.0115(11)
C14 0.058(2) 0.0395(18) 0.103(2) -0.0005(16) 0.0093(17) 0.0049(14)
C15 0.0362(16) 0.058(2) 0.103(2) 0.0090(16) 0.0048(15) 0.0044(13)
C16 0.0321(13) 0.0461(15) 0.0368(11) 0.0037(9) 0.0045(9) 0.0096(10)
C17 0.0362(15) 0.0603(19) 0.0707(17) 0.0105(14) 0.0069(12) 0.0029(13)
C18 0.0557(18) 0.0434(16) 0.0577(15) 0.0038(12) 0.0070(13) 0.0129(13)
C19 0.0624(18) 0.0477(17) 0.0306(11) -0.0036(10) 0.0132(10) -0.0156(13)
C20 0.0429(14) 0.0381(14) 0.0242(9) -0.0007(8) 0.0063(8) -0.0064(10)
C21 0.0449(16) 0.0512(17) 0.0461(13) 0.0032(11) 0.0058(11) -0.0074(12)
C22 0.0466(17) 0.080(2) 0.0510(15) -0.0001(14) 0.0081(12) -0.0228(15)
C23 0.077(2) 0.053(2) 0.0416(13) 0.0009(11) 0.0099(13) -0.0323(16)
C24 0.080(2) 0.0384(17) 0.0442(13) 0.0039(10) 0.0104(13) -0.0130(14)
C25 0.0529(16) 0.0407(16) 0.0420(12) 0.0031(10) 0.0120(11) -0.0042(11)
N1 0.0646(16) 0.0423(13) 0.0382(10) -0.0042(8) 0.0172(9) -0.0007(11)
N2 0.0591(15) 0.0482(14) 0.0281(9) 0.0026(8) 0.0029(9) -0.0081(10)
N3 0.0307(10) 0.0391(12) 0.0300(8) -0.0004(7) 0.0046(7) 0.0039(8)
N4 0.0305(10) 0.0379(11) 0.0284(8) 0.0015(7) 0.0044(7) 0.0039(8)
N5 0.107(3) 0.079(2) 0.0580(15) -0.0106(13) 0.0319(15) -0.053(2)
C27 0.157(9) 0.232(11) 0.190(8) 0.104(8) 0.010(7) -0.062(8)
C29 0.239(12) 0.106(6) 0.183(7) -0.005(5) 0.160(8) -0.002(6)
C28 0.095(8) 0.138(10) 0.056(4) 0.016(5) -0.007(5) -0.013(7)
C26 0.127(12) 0.224(18) 0.139(10) 0.067(11) -0.066(10) -0.086(12)
O1 0.180(11) 0.143(9) 0.163(8) 0.048(7) -0.044(8) -0.040(8)
C30 0.36(4) 0.066(9) 0.29(2) 0.018(12) 0.24(3) 0.054(14)
C31 0.105(9) 0.145(11) 0.127(8) -0.003(8) 0.043(7) 0.035(8)
O2 0.255(12) 0.058(4) 0.104(5) -0.020(3) 0.074(6) -0.023(5)

loop_
_atom_type_symbol
_atom_type_description
_atom_type_scat_dispersion_real
_atom_type_scat_dispersion_imag
_atom_type_scat_source
C C 0.0033 0.0016 'International Tables Vol C Tables 4.2.6.8 and 6.1.1.4'
H H 0.0000 0.0000 'International Tables Vol C Tables 4.2.6.8 and 6.1.1.4'
N N 0.0061 0.0033 'International Tables Vol C Tables 4.2.6.8 and 6.1.1.4'
Ni Ni 0.3393 1.1124 'International Tables Vol C Tables 4.2.6.8 and 6.1.1.4'
O O 0.0106 0.0060 'International Tables Vol C Tables 4.2.6.8 and 6.1.1.4'

loop_
_geom_angle_atom_site_label_1
_geom_angle_atom_site_label_2
_geom_angle_atom_site_label_3
_geom_angle
_geom_angle_site_symmetry_1
_geom_angle_site_symmetry_3
_geom_angle_publ_flag
C19 Ni C1 89.94(10) . . ?
C19 Ni C10 90.15(10) . . ?
C1 Ni C10 177.66(10) . . ?
C19 Ni C20 177.27(12) . . ?
C1 Ni C20 89.90(9) . . ?
C10 Ni C20 90.12(9) . . ?
N1 C1 N2 104.76(19) . . ?
N1 C1 Ni 126.73(17) . . ?
N2 C1 Ni 128.3(2) . . ?
C3 C2 N1 106.7(3) . . ?
C3 C2 H2 126.7 . . ?
N1 C2 H2 126.7 . . ?
C2 C3 N2 107.4(2) . . ?
C2 C3 H3 126.3 . . ?
N2 C3 H3 126.3 . . ?
N1 C4 C5 109.8(3) . . ?
N1 C4 C6 110.4(3) . . ?
C5 C4 C6 113.7(4) . . ?
N1 C4 H4 107.5 . . ?
C5 C4 H4 107.5 . . ?
C6 C4 H4 107.5 . . ?
C4 C5 H5A 109.5 . . ?
C4 C5 H5B 109.5 . . ?
H5A C5 H5B 109.5 . . ?
C4 C5 H5C 109.5 . . ?
H5A C5 H5C 109.5 . . ?
H5B C5 H5C 109.5 . . ?
C4 C6 H6A 109.5 . . ?
C4 C6 H6B 109.5 . . ?
H6A C6 H6B 109.5 . . ?
C4 C6 H6C 109.5 . . ?
H6A C6 H6C 109.5 . . ?
H6B C6 H6C 109.5 . . ?
N2 C7 C8 110.4(3) . . ?
N2 C7 C9 111.0(3) . . ?
C8 C7 C9 112.3(3) . . ?
N2 C7 H7 107.7 . . ?
C8 C7 H7 107.7 . . ?
C9 C7 H7 107.7 . . ?
C7 C8 H8A 109.5 . . ?
C7 C8 H8B 109.5 . . ?
H8A C8 H8B 109.5 . . ?
C7 C8 H8C 109.5 . . ?
H8A C8 H8C 109.5 . . ?
H8B C8 H8C 109.5 . . ?
C7 C9 H9A 109.5 . . ?
C7 C9 H9B 109.5 . . ?
H9A C9 H9B 109.5 . . ?
C7 C9 H9C 109.5 . . ?
H9A C9 H9C 109.5 . . ?
H9B C9 H9C 109.5 . . ?
N3 C10 N4 104.93(17) . . ?
N3 C10 Ni 128.90(15) . . ?
N4 C10 Ni 126.02(17) . . ?
C12 C11 N4 107.95(19) . . ?
C12 C11 H11 126.0 . . ?
N4 C11 H11 126.0 . . ?
C11 C12 N3 106.1(2) . . ?
C11 C12 H12 127.0 . . ?
N3 C12 H12 127.0 . . ?
N4 C13 C15 111.2(2) . . ?
N4 C13 C14 110.8(2) . . ?
C15 C13 C14 111.2(2) . . ?
N4 C13 H13 107.8 . . ?
C15 C13 H13 107.8 . . ?
C14 C13 H13 107.8 . . ?
C13 C14 H14A 109.5 . . ?
C13 C14 H14B 109.5 . . ?
H14A C14 H14B 109.5 . . ?
C13 C14 H14C 109.5 . . ?
H14A C14 H14C 109.5 . . ?
H14B C14 H14C 109.5 . . ?
C13 C15 H15A 109.5 . . ?
C13 C15 H15B 109.5 . . ?
H15A C15 H15B 109.5 . . ?
C13 C15 H15C 109.5 . . ?
H15A C15 H15C 109.5 . . ?
H15B C15 H15C 109.5 . . ?
N3 C16 C18 111.4(2) . . ?
N3 C16 C17 109.2(2) . . ?
C18 C16 C17 112.7(2) . . ?
N3 C16 H16 107.8 . . ?
C18 C16 H16 107.8 . . ?
C17 C16 H16 107.8 . . ?
C16 C17 H17A 109.5 . . ?
C16 C17 H17B 109.5 . . ?
H17A C17 H17B 109.5 . . ?
C16 C17 H17C 109.5 . . ?
H17A C17 H17C 109.5 . . ?
H17B C17 H17C 109.5 . . ?
C16 C18 H18A 109.5 . . ?
C16 C18 H18B 109.5 . . ?
H18A C18 H18B 109.5 . . ?
C16 C18 H18C 109.5 . . ?
H18A C18 H18C 109.5 . . ?
H18B C18 H18C 109.5 . . ?
N5 C19 Ni 178.8(3) . . ?
C21 C20 C25 115.2(2) . . ?
C21 C20 Ni 124.66(19) . . ?
C25 C20 Ni 120.1(2) . . ?
C20 C21 C22 122.3(3) . . ?
C20 C21 H21 118.9 . . ?
C22 C21 H21 118.9 . . ?
C23 C22 C21 120.4(3) . . ?
C23 C22 H22 119.8 . . ?
C21 C22 H22 119.8 . . ?
C24 C23 C22 118.6(3) . . ?
C24 C23 H23 120.7 . . ?
C22 C23 H23 120.7 . . ?
C23 C24 C25 120.8(3) . . ?
C23 C24 H24 119.6 . . ?
C25 C24 H24 119.6 . . ?
C24 C25 C20 122.7(3) . . ?
C24 C25 H25 118.7 . . ?
C20 C25 H25 118.7 . . ?
C1 N1 C2 111.1(2) . . ?
C1 N1 C4 123.7(2) . . ?
C2 N1 C4 125.1(3) . . ?
C1 N2 C3 110.1(3) . . ?
C1 N2 C7 124.1(2) . . ?
C3 N2 C7 125.7(2) . . ?
C10 N3 C12 111.36(18) . . ?
C10 N3 C16 123.93(17) . . ?
C12 N3 C16 124.28(19) . . ?
C10 N4 C11 109.6(2) . . ?
C10 N4 C13 123.32(18) . . ?
C11 N4 C13 126.81(18) . . ?
C30 C27 O1 68.7(17) . . ?
C30 C27 C26 72.6(18) . . ?
O1 C27 C26 108.3(8) . . ?
C30 C27 C31 105.6(10) . . ?
O1 C27 C31 73.4(11) . . ?
C26 C27 C31 62.4(10) . . ?
C28 C29 O2 59.3(9) . . ?
C28 C29 C30 96.3(18) . . ?
O2 C29 C30 106.0(8) . . ?
C28 C29 O1 104.1(10) . . ?
O2 C29 O1 70.1(7) . . ?
C30 C29 O1 48.6(10) . . ?
C28 C29 C26 41.7(9) . . ?
O2 C29 C26 74.3(10) . . ?
C30 C29 C26 54.7(13) . . ?
O1 C29 C26 74.1(6) . . ?
C29 C28 C26 106.4(13) . . ?
C28 C26 C27 107.2(8) . . ?
C28 C26 C29 31.9(6) . . ?
C27 C26 C29 79.4(7) . . ?
C27 O1 C29 90.4(8) . . ?
C27 C30 C29 116.9(12) . . ?
O2 C31 C27 97.1(8) . . ?
C29 O2 C31 111.8(8) . . ?

loop_
_geom_bond_atom_site_label_1
_geom_bond_atom_site_label_2
_geom_bond_distance
_geom_bond_site_symmetry_2
_geom_bond_publ_flag
Ni C19 1.895(3) . ?
Ni C1 1.899(2) . ?
Ni C10 1.902(2) . ?
Ni C20 1.928(2) . ?
C1 N1 1.343(3) . ?
C1 N2 1.359(3) . ?
C2 C3 1.325(5) . ?
C2 N1 1.392(3) . ?
C2 H2 0.9400 . ?
C3 N2 1.393(4) . ?
C3 H3 0.9400 . ?
C4 N1 1.474(4) . ?
C4 C5 1.510(6) . ?
C4 C6 1.511(6) . ?
C4 H4 0.9900 . ?
C5 H5A 0.9700 . ?
C5 H5B 0.9700 . ?
C5 H5C 0.9700 . ?
C6 H6A 0.9700 . ?
C6 H6B 0.9700 . ?
C6 H6C 0.9700 . ?
C7 N2 1.455(4) . ?
C7 C8 1.504(6) . ?
C7 C9 1.510(5) . ?
C7 H7 0.9900 . ?
C8 H8A 0.9700 . ?
C8 H8B 0.9700 . ?
C8 H8C 0.9700 . ?
C9 H9A 0.9700 . ?
C9 H9B 0.9700 . ?
C9 H9C 0.9700 . ?
C10 N3 1.338(3) . ?
C10 N4 1.363(3) . ?
C11 C12 1.326(4) . ?
C11 N4 1.391(3) . ?
C11 H11 0.9400 . ?
C12 N3 1.396(3) . ?
C12 H12 0.9400 . ?
C13 N4 1.466(3) . ?
C13 C15 1.506(4) . ?
C13 C14 1.506(4) . ?
C13 H13 0.9900 . ?
C14 H14A 0.9700 . ?
C14 H14B 0.9700 . ?
C14 H14C 0.9700 . ?
C15 H15A 0.9700 . ?
C15 H15B 0.9700 . ?
C15 H15C 0.9700 . ?
C16 N3 1.479(3) . ?
C16 C18 1.507(4) . ?
C16 C17 1.518(4) . ?
C16 H16 0.9900 . ?
C17 H17A 0.9700 . ?
C17 H17B 0.9700 . ?
C17 H17C 0.9700 . ?
C18 H18A 0.9700 . ?
C18 H18B 0.9700 . ?
C18 H18C 0.9700 . ?
C19 N5 1.144(4) . ?
C20 C21 1.395(4) . ?
C20 C25 1.398(4) . ?
C21 C22 1.402(4) . ?
C21 H21 0.9400 . ?
C22 C23 1.380(5) . ?
C22 H22 0.9400 . ?
C23 C24 1.369(5) . ?
C23 H23 0.9400 . ?
C24 C25 1.390(4) . ?
C24 H24 0.9400 . ?
C25 H25 0.9400 . ?
C27 C30 1.176(18) . ?
C27 O1 1.279(12) . ?
C27 C26 1.518(14) . ?
C27 C31 1.601(17) . ?
C29 C28 1.070(13) . ?
C29 O2 1.246(10) . ?
C29 C30 1.441(19) . ?
C29 O1 1.823(14) . ?
C29 C26 1.944(18) . ?
C28 C26 1.349(18) . ?
C31 O2 1.499(16) . ?
